data_4323349
loop_
_publ_author_name
'S. J. Clarke'
'F. J. DiSalvo'

_publ_section_title
;
 Synthesis and Structure of One-, Two-, and Three-Dimensional Alkaline
 Earth Metal Gallium Nitrides: Sr3Ga2N4, Ca3Ga2N4, and Sr3Ga3N5
;
_journal_name_full 'Inorganic Chemistry'
_journal_page_first 1143
_journal_page_last 1148
_journal_paper_doi 10.1021/ic9612562
_journal_volume 36
_journal_year 1997
_chemical_formula_sum 'Ga2 N4 Sr3'
_chemical_formula_weight 458.34
_chemical_name_systematic
; 
Strontium gallium nitride 
;
_space_group_IT_number 52
_symmetry_cell_setting orthorhombic
_symmetry_space_group_name_Hall '-P 2a 2bc'
_symmetry_space_group_name_H-M 'P n n a'
_atom_sites_solution_hydrogens geom
_atom_sites_solution_primary direct
_atom_sites_solution_secondary difmap
_audit_creation_method SHELXL
_cell_angle_alpha 90.00
_cell_angle_beta 90.00
_cell_angle_gamma 90.00
_cell_formula_units_Z 4
_cell_length_a 5.9552(6)
_cell_length_b 10.2753(8)
_cell_length_c 9.5595(9)
_cell_measurement_reflns_used 39
_cell_measurement_temperature 293(2)
_cell_measurement_theta_max 12.5
_cell_measurement_theta_min 2.5
_cell_volume 584.96(9)
_computing_cell_refinement 'Siemens XSCANS software 1994'
_computing_data_collection 'Siemens XSCANS software 1994'
_computing_data_reduction 'Siemens XSCANS software 1994'
_computing_molecular_graphics 'ATOMS (Dowty, 1992)'
_computing_publication_material 'SHELXTL-5 (Siemens, 1995)'
_computing_structure_refinement 'SHELXL-93 (Sheldrick, 1993)'
_computing_structure_solution 'SHELXS-86 (Sheldrick, 1990)'
_diffrn_ambient_temperature 293(2)
_diffrn_measurement_device 'Siemens P4 diffractometer'
_diffrn_measurement_method 'profile data from theta/2theta scans'
_diffrn_radiation_monochromator graphite
_diffrn_radiation_source 'fine-focus sealed tube'
_diffrn_radiation_type MoK\a
_diffrn_radiation_wavelength 0.71073
_diffrn_reflns_av_R_equivalents 0.0535
_diffrn_reflns_av_sigmaI/netI 0.0509
_diffrn_reflns_limit_h_max 6
_diffrn_reflns_limit_h_min -6
_diffrn_reflns_limit_k_max 1
_diffrn_reflns_limit_k_min -11
_diffrn_reflns_limit_l_max 10
_diffrn_reflns_limit_l_min -1
_diffrn_reflns_number 1107
_diffrn_reflns_theta_max 23.99
_diffrn_reflns_theta_min 2.91
_diffrn_standards_decay_% 0
_diffrn_standards_interval_count 97
_diffrn_standards_number 3
_exptl_absorpt_coefficient_mu 36.159
_exptl_absorpt_correction_T_max 0.187
_exptl_absorpt_correction_T_min 0.035
_exptl_absorpt_correction_type analytical
_exptl_crystal_colour yellow
_exptl_crystal_density_diffrn 5.204
_exptl_crystal_description plate
_exptl_crystal_F_000 816
_exptl_crystal_size_max 0.2
_exptl_crystal_size_mid 0.1
_exptl_crystal_size_min 0.02
_refine_diff_density_max 0.949
_refine_diff_density_min -0.967
_refine_diff_density_rms 0.233
_refine_ls_extinction_coef 0.0071(5)
_refine_ls_extinction_expression Fc^*^=kFc[1+0.001xFc^2^\l^3^/sin(2\q)]^-1/4^
_refine_ls_extinction_method SHELXL
_refine_ls_goodness_of_fit_all 1.090
_refine_ls_goodness_of_fit_obs 1.109
_refine_ls_matrix_type full
_refine_ls_number_parameters 34
_refine_ls_number_reflns 464
_refine_ls_number_restraints 0
_refine_ls_restrained_S_all 1.090
_refine_ls_restrained_S_obs 1.109
_refine_ls_R_factor_all 0.0339
_refine_ls_R_factor_obs 0.0264
_refine_ls_shift/esd_max 0.003
_refine_ls_shift/esd_mean 0.001
_refine_ls_structure_factor_coef Fsqd
_refine_ls_weighting_details 'w=1/[\s^2^(Fo^2^)+(0.0221P)^2^+0.0000P] where P=(Fo^2^+2Fc^2^)/3'
_refine_ls_weighting_scheme calc
_refine_ls_wR_factor_all 0.0591
_refine_ls_wR_factor_obs 0.0561
_reflns_number_observed 409
_reflns_number_total 464
_reflns_observed_criterion >2sigma(I)
_cod_data_source_file ic9612562_1.cif
_cod_data_source_block Sr3Ga2N4_Pnna
_cod_depositor_comments
;
The following automatic conversions were performed:

'_refine_ls_weighting_scheme' value 'calc
w=1/[\s^2^(Fo^2^)+(0.0221P)^2^+0.0000P] where P=(Fo^2^+2Fc^2^)/3' was
changed to 'calc'. New tag '_refine_ls_weighting_details' was
created. The value of the new tag was set to
'w=1/[\s^2^(Fo^2^)+(0.0221P)^2^+0.0000P] where P=(Fo^2^+2Fc^2^)/3'.

Automatic conversion script
Id: cif_fix_values 3143 2015-03-26 13:38:13Z robertas 
;
_cod_database_code 4323349

loop_
_symmetry_equiv_pos_as_xyz
'x, y, z'
'-x+1/2, -y, z'
'-x+1/2, y+1/2, -z+1/2'
'x, -y+1/2, -z+1/2'
'-x, -y, -z'
'x-1/2, y, -z'
'x-1/2, -y-1/2, z-1/2'
'-x, y-1/2, z-1/2'

loop_
_atom_site_aniso_label
_atom_site_aniso_U_11
_atom_site_aniso_U_22
_atom_site_aniso_U_33
_atom_site_aniso_U_23
_atom_site_aniso_U_13
_atom_site_aniso_U_12
Sr1 0.0061(4) 0.0147(4) 0.0094(4) -0.0023(3) 0.0013(2) -0.0028(2)
Sr2 0.0072(5) 0.0164(5) 0.0077(4) 0.000 0.000 0.0018(4)
Ga1 0.0039(6) 0.0105(6) 0.0073(5) 0.000 0.000 -0.0006(4)
Ga2 0.0040(6) 0.0095(7) 0.0077(5) 0.0002(4) 0.000 0.000

loop_
_atom_site_label
_atom_site_type_symbol
_atom_site_fract_x
_atom_site_fract_y
_atom_site_fract_z
_atom_site_U_iso_or_equiv
_atom_site_thermal_displace_type
_atom_site_occupancy
_atom_site_calc_flag
_atom_site_refinement_flags
_atom_site_disorder_group
Sr1 Sr 0.11045(11) 0.34498(7) 0.91317(6) 0.0101(3) Uani 1 d . .
Sr2 Sr 0.2500 0.0000 0.90324(9) 0.0104(3) Uani 1 d S .
Ga1 Ga 0.2500 0.0000 0.22893(10) 0.0072(3) Uani 1 d S .
Ga2 Ga 0.1612(2) 0.2500 0.2500 0.0071(3) Uani 1 d S .
N1 N 0.3756(9) 0.1474(5) 0.1239(6) 0.0091(13) Uiso 1 d . .
N2 N 0.0071(9) 0.0951(5) 0.3323(5) 0.0093(11) Uiso 1 d . .

loop_
_atom_type_symbol
_atom_type_description
_atom_type_scat_dispersion_real
_atom_type_scat_dispersion_imag
_atom_type_scat_source
N N 0.0061 0.0033 'International Tables Vol C Tables 4.2.6.8 and 6.1.1.4'
Ga Ga 0.2307 1.6083 'International Tables Vol C Tables 4.2.6.8 and 6.1.1.4'
Sr Sr -1.5307 3.2498 'International Tables Vol C Tables 4.2.6.8 and 6.1.1.4'

loop_
_exptl_crystal_face_index_h
_exptl_crystal_face_index_k
_exptl_crystal_face_index_l
_exptl_crystal_face_perp_dist
0.00 -1.00 0.00 0.0250
0.00 1.00 0.00 0.0250
0.00 0.00 1.00 0.0655
0.00 0.00 -1.00 0.0655
-1.00 1.00 2.00 0.0925
-1.00 -1.00 -2.00 0.1216
1.00 1.00 2.00 0.1309
1.00 -1.00 -2.00 0.1122

loop_
_geom_angle_atom_site_label_1
_geom_angle_atom_site_label_2
_geom_angle_atom_site_label_3
_geom_angle
_geom_angle_site_symmetry_1
_geom_angle_site_symmetry_3
_geom_angle_publ_flag
N1 Sr1 N2 132.2(2) 6_556 7_666 ?
N1 Sr1 N2 101.2(2) 6_556 4_556 ?
N2 Sr1 N2 116.5(2) 7_666 4_556 ?
N1 Sr1 N2 125.0(2) 6_556 8_566 ?
N2 Sr1 N2 85.7(2) 7_666 8_566 ?
N2 Sr1 N2 88.9(2) 4_556 8_566 ?
N1 Sr1 N1 68.9(2) 6_556 7_566 ?
N2 Sr1 N1 98.1(2) 7_666 7_566 ?
N2 Sr1 N1 136.6(2) 4_556 7_566 ?
N2 Sr1 N1 67.30(15) 8_566 7_566 ?
N1 Sr1 Ga1 87.17(12) 6_556 7_566 ?
N2 Sr1 Ga1 109.44(12) 7_666 7_566 ?
N2 Sr1 Ga1 103.87(12) 4_556 7_566 ?
N2 Sr1 Ga1 38.40(11) 8_566 7_566 ?
N1 Sr1 Ga1 36.30(10) 7_566 7_566 ?
N1 Sr1 Ga2 39.10(12) 6_556 6_556 ?
N2 Sr1 Ga2 133.43(12) 7_666 6_556 ?
N2 Sr1 Ga2 109.13(12) 4_556 6_556 ?
N2 Sr1 Ga2 86.37(11) 8_566 6_556 ?
N1 Sr1 Ga2 37.56(10) 7_566 6_556 ?
Ga1 Sr1 Ga2 48.144(10) 7_566 6_556 ?
N1 Sr1 N1 81.5(2) 6_556 1_556 ?
N2 Sr1 N1 83.7(2) 7_666 1_556 ?
N2 Sr1 N1 71.50(15) 4_556 1_556 ?
N2 Sr1 N1 150.42(15) 8_566 1_556 ?
N1 Sr1 N1 141.61(9) 7_566 1_556 ?
Ga1 Sr1 N1 166.55(10) 7_566 1_556 ?
Ga2 Sr1 N1 120.51(9) 6_556 1_556 ?
N1 Sr1 Ga2 87.16(12) 6_556 1_556 ?
N2 Sr1 Ga2 105.94(12) 7_666 1_556 ?
N2 Sr1 Ga2 36.17(12) 4_556 1_556 ?
N2 Sr1 Ga2 123.78(11) 8_566 1_556 ?
N1 Sr1 Ga2 153.89(10) 7_566 1_556 ?
Ga1 Sr1 Ga2 136.74(3) 7_566 1_556 ?
Ga2 Sr1 Ga2 116.41(3) 6_556 1_556 ?
N1 Sr1 Ga2 35.85(10) 1_556 1_556 ?
N1 Sr1 Sr1 124.04(12) 6_556 6_657 ?
N2 Sr1 Sr1 48.79(12) 7_666 6_657 ?
N2 Sr1 Sr1 75.50(12) 4_556 6_657 ?
N2 Sr1 Sr1 110.87(11) 8_566 6_657 ?
N1 Sr1 Sr1 145.95(10) 7_566 6_657 ?
Ga1 Sr1 Sr1 148.608(13) 7_566 6_657 ?
Ga2 Sr1 Sr1 162.473(13) 6_556 6_657 ?
N1 Sr1 Sr1 43.75(9) 1_556 6_657 ?
Ga2 Sr1 Sr1 57.16(2) 1_556 6_657 ?
N1 Sr1 Sr1 65.09(13) 6_556 6_557 ?
N2 Sr1 Sr1 162.31(12) 7_666 6_557 ?
N2 Sr1 Sr1 48.20(12) 4_556 6_557 ?
N2 Sr1 Sr1 85.14(11) 8_566 6_557 ?
N1 Sr1 Sr1 92.31(10) 7_566 6_557 ?
Ga1 Sr1 Sr1 71.47(2) 7_566 6_557 ?
Ga2 Sr1 Sr1 60.941(15) 6_556 6_557 ?
N1 Sr1 Sr1 97.00(10) 1_556 6_557 ?
Ga2 Sr1 Sr1 67.29(3) 1_556 6_557 ?
Sr1 Sr1 Sr1 121.72(4) 6_657 6_557 ?
N1 Sr1 Sr2 112.29(12) 6_556 3_556 ?
N2 Sr1 Sr2 54.10(12) 7_666 3_556 ?
N2 Sr1 Sr2 139.27(12) 4_556 3_556 ?
N2 Sr1 Sr2 53.17(11) 8_566 3_556 ?
N1 Sr1 Sr2 47.80(10) 7_566 3_556 ?
Ga1 Sr1 Sr2 57.32(2) 7_566 3_556 ?
Ga2 Sr1 Sr2 85.28(2) 6_556 3_556 ?
N1 Sr1 Sr2 134.22(10) 1_556 3_556 ?
Ga2 Sr1 Sr2 158.31(2) 1_556 3_556 ?
Sr1 Sr1 Sr2 102.26(2) 6_657 3_556 ?
Sr1 Sr1 Sr2 128.68(2) 6_557 3_556 ?
N1 Sr2 N1 77.4(2) 1_556 2_556 ?
N1 Sr2 N1 89.4(2) 1_556 6_556 ?
N1 Sr2 N1 99.23(15) 2_556 6_556 ?
N1 Sr2 N1 99.23(15) 1_556 5_656 ?
N1 Sr2 N1 89.4(2) 2_556 5_656 ?
N1 Sr2 N1 169.0(2) 6_556 5_656 ?
N1 Sr2 N2 160.6(2) 1_556 5_556 ?
N1 Sr2 N2 105.8(2) 2_556 5_556 ?
N1 Sr2 N2 71.2(2) 6_556 5_556 ?
N1 Sr2 N2 99.9(2) 5_656 5_556 ?
N1 Sr2 N2 105.8(2) 1_556 6_656 ?
N1 Sr2 N2 160.6(2) 2_556 6_656 ?
N1 Sr2 N2 99.9(2) 6_556 6_656 ?
N1 Sr2 N2 71.2(2) 5_656 6_656 ?
N2 Sr2 N2 77.8(2) 5_556 6_656 ?
N1 Sr2 Ga1 38.68(12) 1_556 1_556 ?
N1 Sr2 Ga1 38.68(12) 2_556 1_556 ?
N1 Sr2 Ga1 95.50(11) 6_556 1_556 ?
N1 Sr2 Ga1 95.50(11) 5_656 1_556 ?
N2 Sr2 Ga1 141.11(11) 5_556 1_556 ?
N2 Sr2 Ga1 141.11(11) 6_656 1_556 ?
N1 Sr2 Ga1 124.03(12) 1_556 5_556 ?
N1 Sr2 Ga1 92.88(12) 2_556 5_556 ?
N1 Sr2 Ga1 37.30(12) 6_556 5_556 ?
N1 Sr2 Ga1 136.10(11) 5_656 5_556 ?
N2 Sr2 Ga1 37.70(11) 5_556 5_556 ?
N2 Sr2 Ga1 100.55(11) 6_656 5_556 ?
Ga1 Sr2 Ga1 112.99(2) 1_556 5_556 ?
N1 Sr2 Ga1 92.88(12) 1_556 5_656 ?
N1 Sr2 Ga1 124.03(12) 2_556 5_656 ?
N1 Sr2 Ga1 136.10(11) 6_556 5_656 ?
N1 Sr2 Ga1 37.30(12) 5_656 5_656 ?
N2 Sr2 Ga1 100.55(11) 5_556 5_656 ?
N2 Sr2 Ga1 37.70(11) 6_656 5_656 ?
Ga1 Sr2 Ga1 112.99(2) 1_556 5_656 ?
Ga1 Sr2 Ga1 134.01(4) 5_556 5_656 ?
N1 Sr2 Sr2 49.68(12) 1_556 5_657 ?
N1 Sr2 Sr2 79.81(12) 2_556 5_657 ?
N1 Sr2 Sr2 138.59(12) 6_556 5_657 ?
N1 Sr2 Sr2 49.55(11) 5_656 5_657 ?
N2 Sr2 Sr2 149.35(11) 5_556 5_657 ?
N2 Sr2 Sr2 87.78(11) 6_656 5_657 ?
Ga1 Sr2 Sr2 58.15(2) 1_556 5_657 ?
Ga1 Sr2 Sr2 171.14(4) 5_556 5_657 ?
Ga1 Sr2 Sr2 54.85(2) 5_656 5_657 ?
N1 Sr2 Sr2 79.81(12) 1_556 5_557 ?
N1 Sr2 Sr2 49.68(12) 2_556 5_557 ?
N1 Sr2 Sr2 49.55(11) 6_556 5_557 ?
N1 Sr2 Sr2 138.59(12) 5_656 5_557 ?
N2 Sr2 Sr2 87.78(11) 5_556 5_557 ?
N2 Sr2 Sr2 149.35(11) 6_656 5_557 ?
Ga1 Sr2 Sr2 58.15(2) 1_556 5_557 ?
Ga1 Sr2 Sr2 54.85(2) 5_556 5_557 ?
Ga1 Sr2 Sr2 171.14(4) 5_656 5_557 ?
Sr2 Sr2 Sr2 116.30(5) 5_657 5_557 ?
N1 Sr2 Sr1 149.26(12) 1_556 3_546 ?
N1 Sr2 Sr1 118.87(12) 2_556 3_546 ?
N1 Sr2 Sr1 111.43(12) 6_556 3_546 ?
N1 Sr2 Sr1 57.98(11) 5_656 3_546 ?
N2 Sr2 Sr1 45.81(11) 5_556 3_546 ?
N2 Sr2 Sr1 50.10(11) 6_656 3_546 ?
Ga1 Sr2 Sr1 149.291(13) 1_556 3_546 ?
Ga1 Sr2 Sr1 83.20(2) 5_556 3_546 ?
Ga1 Sr2 Sr1 56.41(2) 5_656 3_546 ?
Sr2 Sr2 Sr1 104.66(2) 5_657 3_546 ?
Sr2 Sr2 Sr1 130.87(2) 5_557 3_546 ?
N1 Ga1 N1 118.6(3) 2 . ?
N1 Ga1 N2 110.6(2) 2 . ?
N1 Ga1 N2 98.7(2) . . ?
N1 Ga1 N2 98.7(2) 2 2 ?
N1 Ga1 N2 110.6(2) . 2 ?
N2 Ga1 N2 121.0(3) . 2 ?
N1 Ga1 Ga2 135.7(2) 2 . ?
N1 Ga1 Ga2 50.4(2) . . ?
N2 Ga1 Ga2 48.8(2) . . ?
N2 Ga1 Ga2 125.6(2) 2 . ?
N1 Ga1 Ga2 50.4(2) 2 2 ?
N1 Ga1 Ga2 135.7(2) . 2 ?
N2 Ga1 Ga2 125.6(2) . 2 ?
N2 Ga1 Ga2 48.8(2) 2 2 ?
Ga2 Ga1 Ga2 171.22(4) . 2 ?
N1 Ga1 Sr2 59.3(2) 2 1_554 ?
N1 Ga1 Sr2 59.3(2) . 1_554 ?
N2 Ga1 Sr2 119.5(2) . 1_554 ?
N2 Ga1 Sr2 119.5(2) 2 1_554 ?
Ga2 Ga1 Sr2 94.39(2) . 1_554 ?
Ga2 Ga1 Sr2 94.39(2) 2 1_554 ?
N1 Ga1 Sr1 156.9(2) 2 7_665 ?
N1 Ga1 Sr1 69.0(2) . 7_665 ?
N2 Ga1 Sr1 88.3(2) . 7_665 ?
N2 Ga1 Sr1 59.2(2) 2 7_665 ?
Ga2 Ga1 Sr1 66.84(2) . 7_665 ?
Ga2 Ga1 Sr1 108.00(2) 2 7_665 ?
Sr2 Ga1 Sr1 123.38(2) 1_554 7_665 ?
N1 Ga1 Sr1 69.0(2) 2 8 ?
N1 Ga1 Sr1 156.9(2) . 8 ?
N2 Ga1 Sr1 59.2(2) . 8 ?
N2 Ga1 Sr1 88.3(2) 2 8 ?
Ga2 Ga1 Sr1 108.00(2) . 8 ?
Ga2 Ga1 Sr1 66.84(2) 2 8 ?
Sr2 Ga1 Sr1 123.38(2) 1_554 8 ?
Sr1 Ga1 Sr1 113.24(3) 7_665 8 ?
N1 Ga1 Sr2 56.6(2) 2 5_556 ?
N1 Ga1 Sr2 98.7(2) . 5_556 ?
N2 Ga1 Sr2 61.9(2) . 5_556 ?
N2 Ga1 Sr2 148.9(2) 2 5_556 ?
Ga2 Ga1 Sr2 81.08(2) . 5_556 ?
Ga2 Ga1 Sr2 102.41(2) 2 5_556 ?
Sr2 Ga1 Sr2 67.01(2) 1_554 5_556 ?
Sr1 Ga1 Sr2 146.33(2) 7_665 5_556 ?
Sr1 Ga1 Sr2 66.27(2) 8 5_556 ?
N1 Ga1 Sr2 98.7(2) 2 5_656 ?
N1 Ga1 Sr2 56.6(2) . 5_656 ?
N2 Ga1 Sr2 148.9(2) . 5_656 ?
N2 Ga1 Sr2 61.9(2) 2 5_656 ?
Ga2 Ga1 Sr2 102.41(2) . 5_656 ?
Ga2 Ga1 Sr2 81.08(2) 2 5_656 ?
Sr2 Ga1 Sr2 67.01(2) 1_554 5_656 ?
Sr1 Ga1 Sr2 66.27(2) 7_665 5_656 ?
Sr1 Ga1 Sr2 146.33(2) 8 5_656 ?
Sr2 Ga1 Sr2 134.01(4) 5_556 5_656 ?
N1 Ga1 Sr1 133.5(2) 2 4_556 ?
N1 Ga1 Sr1 102.5(2) . 4_556 ?
N2 Ga1 Sr1 37.6(2) . 4_556 ?
N2 Ga1 Sr1 85.4(2) 2 4_556 ?
Ga2 Ga1 Sr1 59.10(2) . 4_556 ?
Ga2 Ga1 Sr1 112.21(3) 2 4_556 ?
Sr2 Ga1 Sr1 152.295(12) 1_554 4_556 ?
Sr1 Ga1 Sr1 56.77(2) 7_665 4_556 ?
Sr1 Ga1 Sr1 64.77(2) 8 4_556 ?
Sr2 Ga1 Sr1 98.50(2) 5_556 4_556 ?
Sr2 Ga1 Sr1 122.94(2) 5_656 4_556 ?
N2 Ga2 N2 125.3(3) . 4 ?
N2 Ga2 N1 117.7(2) . 4 ?
N2 Ga2 N1 96.2(2) 4 4 ?
N2 Ga2 N1 96.2(2) . . ?
N2 Ga2 N1 117.7(2) 4 . ?
N1 Ga2 N1 102.9(3) 4 . ?
N2 Ga2 Ga1 147.1(2) . 3 ?
N2 Ga2 Ga1 49.1(2) 4 3 ?
N1 Ga2 Ga1 47.7(2) 4 3 ?
N1 Ga2 Ga1 115.0(2) . 3 ?
N2 Ga2 Ga1 49.1(2) . . ?
N2 Ga2 Ga1 147.1(2) 4 . ?
N1 Ga2 Ga1 115.0(2) 4 . ?
N1 Ga2 Ga1 47.7(2) . . ?
Ga1 Ga2 Ga1 156.81(4) 3 . ?
N2 Ga2 Sr1 87.1(2) . 7_665 ?
N2 Ga2 Sr1 143.8(2) 4 7_665 ?
N1 Ga2 Sr1 50.1(2) 4 7_665 ?
N1 Ga2 Sr1 67.3(2) . 7_665 ?
Ga1 Ga2 Sr1 95.23(3) 3 7_665 ?
Ga1 Ga2 Sr1 65.01(2) . 7_665 ?
N2 Ga2 Sr1 143.8(2) . 6_656 ?
N2 Ga2 Sr1 87.1(2) 4 6_656 ?
N1 Ga2 Sr1 67.3(2) 4 6_656 ?
N1 Ga2 Sr1 50.1(2) . 6_656 ?
Ga1 Ga2 Sr1 65.01(2) 3 6_656 ?
Ga1 Ga2 Sr1 95.23(3) . 6_656 ?
Sr1 Ga2 Sr1 69.04(3) 7_665 6_656 ?
N2 Ga2 Sr1 124.3(2) . 1_554 ?
N2 Ga2 Sr1 49.73(15) 4 1_554 ?
N1 Ga2 Sr1 117.9(2) 4 1_554 ?
N1 Ga2 Sr1 69.1(2) . 1_554 ?
Ga1 Ga2 Sr1 78.98(2) 3 1_554 ?
Ga1 Ga2 Sr1 103.13(2) . 1_554 ?
Sr1 Ga2 Sr1 128.20(3) 7_665 1_554 ?
Sr1 Ga2 Sr1 61.901(12) 6_656 1_554 ?
N2 Ga2 Sr1 49.73(15) . 4_556 ?
N2 Ga2 Sr1 124.3(2) 4 4_556 ?
N1 Ga2 Sr1 69.1(2) 4 4_556 ?
N1 Ga2 Sr1 117.9(2) . 4_556 ?
Ga1 Ga2 Sr1 103.13(2) 3 4_556 ?
Ga1 Ga2 Sr1 78.98(2) . 4_556 ?
Sr1 Ga2 Sr1 61.901(12) 7_665 4_556 ?
Sr1 Ga2 Sr1 128.20(3) 6_656 4_556 ?
Sr1 Ga2 Sr1 169.73(4) 1_554 4_556 ?
N2 Ga2 Sr1 88.3(2) . 6_556 ?
N2 Ga2 Sr1 39.6(2) 4 6_556 ?
N1 Ga2 Sr1 130.9(2) 4 6_556 ?
N1 Ga2 Sr1 115.7(2) . 6_556 ?
Ga1 Ga2 Sr1 87.34(2) 3 6_556 ?
Ga1 Ga2 Sr1 113.39(2) . 6_556 ?
Sr1 Ga2 Sr1 174.77(2) 7_665 6_556 ?
Sr1 Ga2 Sr1 116.19(2) 6_656 6_556 ?
Sr1 Ga2 Sr1 56.75(2) 1_554 6_556 ?
Sr1 Ga2 Sr1 113.10(3) 4_556 6_556 ?
N2 Ga2 Sr1 39.6(2) . 7_565 ?
N2 Ga2 Sr1 88.3(2) 4 7_565 ?
N1 Ga2 Sr1 115.7(2) 4 7_565 ?
N1 Ga2 Sr1 130.9(2) . 7_565 ?
Ga1 Ga2 Sr1 113.39(2) 3 7_565 ?
Ga1 Ga2 Sr1 87.34(2) . 7_565 ?
Sr1 Ga2 Sr1 116.19(2) 7_665 7_565 ?
Sr1 Ga2 Sr1 174.77(2) 6_656 7_565 ?
Sr1 Ga2 Sr1 113.10(3) 1_554 7_565 ?
Sr1 Ga2 Sr1 56.75(2) 4_556 7_565 ?
Sr1 Ga2 Sr1 58.58(2) 6_556 7_565 ?
Ga1 N1 Ga2 81.9(2) . . ?
Ga1 N1 Sr1 156.2(3) . 6_656 ?
Ga2 N1 Sr1 90.8(2) . 6_656 ?
Ga1 N1 Sr2 82.0(2) . 1_554 ?
Ga2 N1 Sr2 125.1(2) . 1_554 ?
Sr1 N1 Sr2 120.1(2) 6_656 1_554 ?
Ga1 N1 Sr2 86.1(2) . 5_656 ?
Ga2 N1 Sr2 149.1(3) . 5_656 ?
Sr1 N1 Sr2 88.8(2) 6_656 5_656 ?
Sr2 N1 Sr2 80.77(15) 1_554 5_656 ?
Ga1 N1 Sr1 74.7(2) . 7_665 ?
Ga2 N1 Sr1 75.1(2) . 7_665 ?
Sr1 N1 Sr1 81.55(15) 6_656 7_665 ?
Sr2 N1 Sr1 146.7(2) 1_554 7_665 ?
Sr2 N1 Sr1 74.22(13) 5_656 7_665 ?
Ga1 N1 Sr1 127.6(2) . 1_554 ?
Ga2 N1 Sr1 75.0(2) . 1_554 ?
Sr1 N1 Sr1 71.16(13) 6_656 1_554 ?
Sr2 N1 Sr1 74.52(13) 1_554 1_554 ?
Sr2 N1 Sr1 133.3(2) 5_656 1_554 ?
Sr1 N1 Sr1 138.8(2) 7_665 1_554 ?
Ga2 N2 Ga1 82.1(2) . . ?
Ga2 N2 Sr1 110.5(2) . 7_565 ?
Ga1 N2 Sr1 158.6(3) . 7_565 ?
Ga2 N2 Sr1 94.1(2) . 4_556 ?
Ga1 N2 Sr1 114.1(2) . 4_556 ?
Sr1 N2 Sr1 83.0(2) 7_565 4_556 ?
Ga2 N2 Sr1 164.5(3) . 8 ?
Ga1 N2 Sr1 82.4(2) . 8 ?
Sr1 N2 Sr1 84.6(2) 7_565 8 ?
Sr1 N2 Sr1 91.1(2) 4_556 8 ?
Ga2 N2 Sr2 101.9(2) . 5_556 ?
Ga1 N2 Sr2 80.4(2) . 5_556 ?
Sr1 N2 Sr2 80.09(15) 7_565 5_556 ?
Sr1 N2 Sr2 160.0(2) 4_556 5_556 ?
Sr1 N2 Sr2 76.73(14) 8 5_556 ?

loop_
_geom_bond_atom_site_label_1
_geom_bond_atom_site_label_2
_geom_bond_distance
_geom_bond_site_symmetry_2
_geom_bond_publ_flag
Sr1 N1 2.491(5) 6_556 ?
Sr1 N2 2.561(6) 7_666 ?
Sr1 N2 2.584(5) 4_556 ?
Sr1 N2 2.773(5) 8_566 ?
Sr1 N1 3.100(5) 7_566 ?
Sr1 Ga1 3.2010(8) 7_566 ?
Sr1 Ga2 3.2470(10) 6_556 ?
Sr1 N1 3.267(6) 1_556 ?
Sr1 Ga2 3.3782(7) 1_556 ?
Sr1 Sr1 3.4091(7) 6_657 ?
Sr1 Sr1 3.4091(7) 6_557 ?
Sr1 Sr2 3.5180(10) 3_556 ?
Sr2 N1 2.703(5) 1_556 ?
Sr2 N1 2.703(5) 2_556 ?
Sr2 N1 2.708(5) 6_556 ?
Sr2 N1 2.708(5) 5_656 ?
Sr2 N2 2.893(5) 5_556 ?
Sr2 N2 2.893(5) 6_656 ?
Sr2 Ga1 3.1135(13) 1_556 ?
Sr2 Ga1 3.2346(6) 5_556 ?
Sr2 Ga1 3.2346(6) 5_656 ?
Sr2 Sr2 3.5055(9) 5_657 ?
Sr2 Sr2 3.5055(9) 5_557 ?
Sr2 Sr1 3.5180(10) 3_546 ?
Ga1 N1 1.965(6) 2 ?
Ga1 N1 1.965(6) . ?
Ga1 N2 2.006(5) . ?
Ga1 N2 2.006(5) 2 ?
Ga1 Ga2 2.6304(3) . ?
Ga1 Ga2 2.6304(3) 2 ?
Ga1 Sr2 3.1135(13) 1_554 ?
Ga1 Sr1 3.2010(8) 7_665 ?
Ga1 Sr1 3.2010(8) 8 ?
Ga1 Sr2 3.2346(6) 5_556 ?
Ga1 Sr2 3.2346(6) 5_656 ?
Ga1 Sr1 3.8643(11) 4_556 ?
Ga2 N2 1.999(5) . ?
Ga2 N2 1.999(5) 4 ?
Ga2 N1 2.048(5) 4 ?
Ga2 N1 2.048(5) . ?
Ga2 Ga1 2.6304(3) 3 ?
Ga2 Sr1 3.2470(10) 7_665 ?
Ga2 Sr1 3.2470(10) 6_656 ?
Ga2 Sr1 3.3782(7) 1_554 ?
Ga2 Sr1 3.3782(7) 4_556 ?
Ga2 Sr1 3.7608(11) 6_556 ?
Ga2 Sr1 3.7608(11) 7_565 ?
N1 Sr1 2.491(5) 6_656 ?
N1 Sr2 2.703(5) 1_554 ?
N1 Sr2 2.708(5) 5_656 ?
N1 Sr1 3.100(5) 7_665 ?
N1 Sr1 3.267(6) 1_554 ?
N2 Sr1 2.561(5) 7_565 ?
N2 Sr1 2.584(5) 4_556 ?
N2 Sr1 2.773(5) 8 ?
N2 Sr2 2.893(5) 5_556 ?
